data_2231818
loop_
_publ_author_name
'Rivera, Augusto'
'Sadat-Bernal, John'
'R\'ios-Motta, Jaime'
'Pojarov\'a, Michaela'
'Du\<sek, Michal'

_publ_section_title
;
 4,4'-Dichloro-2,2'-[imidazolidine-1,3-diylbis(methylene)]diphenol
;
_journal_coeditor_code BT5631
_journal_issue 10
_journal_name_full 'Acta Crystallographica Section E'
_journal_page_first o2581
_journal_paper_doi 10.1107/S1600536811035677
_journal_volume 67
_journal_year 2011
_chemical_formula_iupac 'C17 H18 Cl2 N2 O2'
_chemical_formula_moiety 'C17 H18 Cl2 N2 O2'
_chemical_formula_sum 'C17 H18 Cl2 N2 O2'
_chemical_formula_weight 353.23
_chemical_name_systematic
;
4,4'-Dichloro-2,2'-[imidazolidine-1,3-diylbis(methylene)]diphenol
;
_space_group_IT_number 14
_symmetry_cell_setting monoclinic
_symmetry_space_group_name_Hall '-P 2yn'
_symmetry_space_group_name_H-M 'P 1 21/n 1'
_atom_sites_solution_hydrogens geom
_atom_sites_solution_primary direct
_atom_sites_solution_secondary difmap
_audit_creation_method SHELXL-97
_cell_angle_alpha 90.00
_cell_angle_beta 106.608(2)
_cell_angle_gamma 90.00
_cell_formula_units_Z 4
_cell_length_a 10.8640(2)
_cell_length_b 9.6125(2)
_cell_length_c 16.7242(4)
_cell_measurement_reflns_used 9456
_cell_measurement_temperature 120.0
_cell_measurement_theta_max 67.0636
_cell_measurement_theta_min 4.2431
_cell_volume 1673.65(6)
_computing_cell_refinement 'CrysAlis PRO (Oxford Diffraction, 2010)'
_computing_data_collection 'CrysAlis PRO (Oxford Diffraction, 2010)'
_computing_data_reduction 'CrysAlis PRO (Oxford Diffraction, 2010)'
_computing_molecular_graphics 'DIAMOND (Brandenburg & Putz, 2005)'
_computing_publication_material 'publCIF (Westrip, 2010)'
_computing_structure_refinement 'SHELXL97 (Sheldrick, 2008)'
_computing_structure_solution 'SHELXS97 (Sheldrick, 2008)'
_diffrn_ambient_temperature 120.0
_diffrn_detector_area_resol_mean 10.3784
_diffrn_measured_fraction_theta_full 0.998
_diffrn_measured_fraction_theta_max 0.998
_diffrn_measurement_device_type 'Oxford Diffraction Xcalibur Atlas Gemini ultra'
_diffrn_measurement_method
;
Rotation method data acquisition using \w
 scans
;
_diffrn_radiation_monochromator mirror
_diffrn_radiation_source 'Enhance Ultra (Cu) X-ray Source'
_diffrn_radiation_type 'Cu K\a'
_diffrn_radiation_wavelength 1.5418
_diffrn_reflns_av_R_equivalents 0.0398
_diffrn_reflns_av_sigmaI/netI 0.0194
_diffrn_reflns_limit_h_max 12
_diffrn_reflns_limit_h_min -12
_diffrn_reflns_limit_k_max 11
_diffrn_reflns_limit_k_min -11
_diffrn_reflns_limit_l_max 17
_diffrn_reflns_limit_l_min -19
_diffrn_reflns_number 19547
_diffrn_reflns_theta_full 67.17
_diffrn_reflns_theta_max 67.17
_diffrn_reflns_theta_min 4.35
_exptl_absorpt_coefficient_mu 3.579
_exptl_absorpt_correction_T_max 0.777
_exptl_absorpt_correction_T_min 0.669
_exptl_absorpt_correction_type analytical
_exptl_absorpt_process_details
;
(CrysAlis PRO; Oxford Diffraction, 2010)
;
_exptl_crystal_colour colourless
_exptl_crystal_density_diffrn 1.402
_exptl_crystal_density_method 'not measured'
_exptl_crystal_description prism
_exptl_crystal_F_000 736
_exptl_crystal_size_max 0.4188
_exptl_crystal_size_mid 0.3710
_exptl_crystal_size_min 0.2499
_refine_diff_density_max 0.285
_refine_diff_density_min -0.299
_refine_ls_extinction_method none
_refine_ls_goodness_of_fit_ref 1.044
_refine_ls_hydrogen_treatment constr
_refine_ls_matrix_type full
_refine_ls_number_parameters 208
_refine_ls_number_reflns 2994
_refine_ls_number_restraints 0
_refine_ls_restrained_S_all 1.044
_refine_ls_R_factor_all 0.0378
_refine_ls_R_factor_gt 0.0353
_refine_ls_shift/su_max 0.000
_refine_ls_shift/su_mean 0.000
_refine_ls_structure_factor_coef Fsqd
_refine_ls_weighting_details 'calc w=1/[\s^2^(Fo^2^)+(0.0604P)^2^+0.5161P] where P=(Fo^2^+2Fc^2^)/3'
_refine_ls_weighting_scheme calc
_refine_ls_wR_factor_gt 0.0980
_refine_ls_wR_factor_ref 0.1005
_reflns_number_gt 2772
_reflns_number_total 2994
_reflns_threshold_expression I>2\s(I)'
_cod_data_source_file bt5631.cif
_cod_data_source_block I
_cod_original_sg_symbol_H-M 'P 21/n'
_cod_database_code 2231818
_cod_database_fobs_code 2231818

loop_
_symmetry_equiv_pos_as_xyz
'x, y, z'
'-x+1/2, y+1/2, -z+1/2'
'-x, -y, -z'
'x-1/2, -y-1/2, z-1/2'

loop_
_atom_site_type_symbol
_atom_site_label
_atom_site_fract_x
_atom_site_fract_y
_atom_site_fract_z
_atom_site_U_iso_or_equiv
_atom_site_adp_type
_atom_site_calc_flag
_atom_site_refinement_flags
_atom_site_occupancy
_atom_site_symmetry_multiplicity
C C1 0.21837(14) 0.21659(16) 0.42784(10) 0.0322(3) Uani d . 1 1
H H1A 0.1749 0.1280 0.4260 0.039 Uiso calc R 1 1
H H1B 0.1608 0.2905 0.4337 0.039 Uiso calc R 1 1
C C2 0.36940(16) 0.33596(16) 0.38001(10) 0.0368(4) Uani d . 1 1
H H2A 0.3437 0.4280 0.3576 0.044 Uiso calc R 1 1
H H2B 0.4409 0.3050 0.3607 0.044 Uiso calc R 1 1
C C3 0.40707(16) 0.33848(17) 0.47479(10) 0.0372(4) Uani d . 1 1
H H3A 0.4991 0.3275 0.4981 0.045 Uiso calc R 1 1
H H3B 0.3809 0.4250 0.4949 0.045 Uiso calc R 1 1
C C4 0.29989(15) 0.10433(15) 0.32188(10) 0.0320(3) Uani d . 1 1
H H4A 0.2325 0.0354 0.3154 0.038 Uiso calc R 1 1
H H4B 0.3766 0.0692 0.3621 0.038 Uiso calc R 1 1
C C5 0.32658(14) 0.12712(15) 0.23931(9) 0.0303(3) Uani d . 1 1
C C6 0.42918(14) 0.06128(15) 0.22089(9) 0.0312(3) Uani d . 1 1
H H6 0.4843 0.0051 0.2607 0.037 Uiso calc R 1 1
C C7 0.44951(15) 0.07915(16) 0.14360(10) 0.0326(3) Uani d . 1 1
C C8 0.37107(16) 0.16444(16) 0.08356(10) 0.0354(4) Uani d . 1 1
H H8 0.3864 0.1763 0.0320 0.043 Uiso calc R 1 1
C C9 0.26963(16) 0.23171(16) 0.10149(10) 0.0351(4) Uani d . 1 1
H H9 0.2168 0.2901 0.0619 0.042 Uiso calc R 1 1
C C10 0.24590(14) 0.21281(15) 0.17805(10) 0.0316(3) Uani d . 1 1
C C11 0.31970(15) 0.23442(16) 0.58004(10) 0.0330(3) Uani d . 1 1
H H11A 0.2605 0.3103 0.5793 0.040 Uiso calc R 1 1
H H11B 0.4013 0.2578 0.6198 0.040 Uiso calc R 1 1
C C12 0.26818(14) 0.10368(16) 0.60816(9) 0.0299(3) Uani d . 1 1
C C13 0.18268(15) 0.11162(16) 0.65594(9) 0.0328(3) Uani d . 1 1
H H13 0.1516 0.1976 0.6667 0.039 Uiso calc R 1 1
C C14 0.14386(17) -0.00807(17) 0.68735(11) 0.0358(4) Uani d . 1 1
C C15 0.18658(17) -0.13748(17) 0.67129(10) 0.0387(4) Uani d . 1 1
H H15 0.1597 -0.2173 0.6929 0.046 Uiso calc R 1 1
C C16 0.26995(16) -0.14685(17) 0.62260(10) 0.0361(4) Uani d . 1 1
H H16 0.2985 -0.2336 0.6109 0.043 Uiso calc R 1 1
C C17 0.31142(15) -0.02753(16) 0.59103(10) 0.0311(3) Uani d . 1 1
N N1 0.25961(12) 0.23659(13) 0.35315(8) 0.0322(3) Uani d . 1 1
N N2 0.33788(12) 0.21975(13) 0.49679(8) 0.0300(3) Uani d . 1 1
O O1 0.14312(10) 0.27831(11) 0.19253(7) 0.0364(3) Uani d D 1 1
H H1O1 0.1592 0.2802 0.2528 0.044 Uiso d RD 1 1
O O2 0.39647(10) -0.04067(12) 0.54511(7) 0.0348(3) Uani d D 1 1
H H1O2 0.4004 0.0494 0.5208 0.042 Uiso d RD 1 1
Cl Cl1 0.57874(4) -0.00643(4) 0.12223(3) 0.03906(15) Uani d . 1 1
Cl Cl2 0.04238(5) 0.00586(5) 0.75129(3) 0.04919(16) Uani d . 1 1

loop_
_atom_site_aniso_label
_atom_site_aniso_U_11
_atom_site_aniso_U_22
_atom_site_aniso_U_33
_atom_site_aniso_U_12
_atom_site_aniso_U_13
_atom_site_aniso_U_23
C1 0.0287(7) 0.0310(8) 0.0365(8) 0.0010(6) 0.0086(6) 0.0027(6)
C2 0.0402(9) 0.0281(8) 0.0418(9) -0.0043(6) 0.0116(7) 0.0039(6)
C3 0.0384(8) 0.0313(8) 0.0417(9) -0.0080(6) 0.0111(7) -0.0005(6)
C4 0.0335(8) 0.0265(7) 0.0346(8) 0.0011(6) 0.0073(6) 0.0047(6)
C5 0.0323(7) 0.0237(7) 0.0317(8) -0.0034(6) 0.0039(6) 0.0025(6)
C6 0.0316(7) 0.0245(7) 0.0332(8) -0.0015(6) 0.0025(6) 0.0014(6)
C7 0.0343(8) 0.0257(7) 0.0368(8) -0.0026(6) 0.0083(6) -0.0026(6)
C8 0.0437(9) 0.0294(8) 0.0321(8) -0.0033(6) 0.0090(7) 0.0008(6)
C9 0.0404(9) 0.0273(8) 0.0328(8) 0.0009(6) 0.0025(7) 0.0046(6)
C10 0.0312(7) 0.0240(7) 0.0360(8) -0.0020(6) 0.0043(6) 0.0008(6)
C11 0.0367(8) 0.0263(7) 0.0355(8) -0.0008(6) 0.0094(7) -0.0034(6)
C12 0.0289(7) 0.0286(8) 0.0290(7) 0.0006(6) 0.0029(6) -0.0009(6)
C13 0.0337(8) 0.0322(8) 0.0301(8) 0.0025(6) 0.0052(6) 0.0002(6)
C14 0.0339(8) 0.0402(9) 0.0307(8) -0.0035(6) 0.0053(7) 0.0011(6)
C15 0.0442(9) 0.0320(8) 0.0350(8) -0.0078(7) 0.0036(7) 0.0040(7)
C16 0.0415(9) 0.0266(7) 0.0351(8) 0.0008(6) 0.0026(7) -0.0015(6)
C17 0.0299(7) 0.0296(7) 0.0291(8) 0.0007(6) 0.0008(6) -0.0018(6)
N1 0.0327(6) 0.0264(6) 0.0368(7) 0.0001(5) 0.0089(6) 0.0035(5)
N2 0.0286(6) 0.0279(6) 0.0330(7) -0.0015(5) 0.0081(5) -0.0007(5)
O1 0.0341(6) 0.0341(6) 0.0385(6) 0.0057(4) 0.0063(5) 0.0060(5)
O2 0.0353(6) 0.0299(5) 0.0395(6) 0.0045(4) 0.0109(5) -0.0021(5)
Cl1 0.0404(3) 0.0345(2) 0.0437(3) 0.00186(14) 0.01431(19) -0.00169(15)
Cl2 0.0477(3) 0.0585(3) 0.0470(3) -0.00269(18) 0.0226(2) 0.00619(18)

loop_
_atom_type_symbol
_atom_type_description
_atom_type_scat_dispersion_real
_atom_type_scat_dispersion_imag
_atom_type_scat_source
C C 0.0181 0.0091 'International Tables Vol C Tables 4.2.6.8 and 6.1.1.4'
H H 0.0000 0.0000 'International Tables Vol C Tables 4.2.6.8 and 6.1.1.4'
N N 0.0311 0.0180 'International Tables Vol C Tables 4.2.6.8 and 6.1.1.4'
O O 0.0492 0.0322 'International Tables Vol C Tables 4.2.6.8 and 6.1.1.4'
Cl Cl 0.3639 0.7018 'International Tables Vol C Tables 4.2.6.8 and 6.1.1.4'

loop_
_geom_angle_atom_site_label_1
_geom_angle_atom_site_label_2
_geom_angle_atom_site_label_3
_geom_angle
N1 C1 N2 104.54(12)
N1 C1 H1A 110.8
N2 C1 H1A 110.8
N1 C1 H1B 110.8
N2 C1 H1B 110.8
H1A C1 H1B 108.9
N1 C2 C3 106.13(12)
N1 C2 H2A 110.5
C3 C2 H2A 110.5
N1 C2 H2B 110.5
C3 C2 H2B 110.5
H2A C2 H2B 108.7
N2 C3 C2 104.13(12)
N2 C3 H3A 110.9
C2 C3 H3A 110.9
N2 C3 H3B 110.9
C2 C3 H3B 110.9
H3A C3 H3B 108.9
N1 C4 C5 110.56(12)
N1 C4 H4A 109.5
C5 C4 H4A 109.5
N1 C4 H4B 109.5
C5 C4 H4B 109.5
H4A C4 H4B 108.1
C6 C5 C10 118.47(14)
C6 C5 C4 120.89(13)
C10 C5 C4 120.61(14)
C7 C6 C5 120.18(14)
C7 C6 H6 119.9
C5 C6 H6 119.9
C6 C7 C8 121.45(14)
C6 C7 Cl1 118.97(12)
C8 C7 Cl1 119.57(12)
C9 C8 C7 118.89(15)
C9 C8 H8 120.6
C7 C8 H8 120.6
C8 C9 C10 120.56(14)
C8 C9 H9 119.7
C10 C9 H9 119.7
O1 C10 C9 118.76(14)
O1 C10 C5 120.82(14)
C9 C10 C5 120.42(14)
N2 C11 C12 112.28(12)
N2 C11 H11A 109.1
C12 C11 H11A 109.1
N2 C11 H11B 109.1
C12 C11 H11B 109.1
H11A C11 H11B 107.9
C13 C12 C17 118.97(14)
C13 C12 C11 120.21(14)
C17 C12 C11 120.70(14)
C14 C13 C12 120.02(15)
C14 C13 H13 120.0
C12 C13 H13 120.0
C13 C14 C15 121.39(16)
C13 C14 Cl2 118.96(13)
C15 C14 Cl2 119.62(13)
C14 C15 C16 119.09(15)
C14 C15 H15 120.5
C16 C15 H15 120.5
C15 C16 C17 120.51(15)
C15 C16 H16 119.7
C17 C16 H16 119.7
O2 C17 C16 118.82(14)
O2 C17 C12 121.17(14)
C16 C17 C12 120.00(15)
C1 N1 C4 112.49(12)
C1 N1 C2 103.98(12)
C4 N1 C2 111.25(12)
C11 N2 C1 114.70(12)
C11 N2 C3 112.33(12)
C1 N2 C3 102.70(12)
C10 O1 H1O1 106.2
C17 O2 H1O2 105.8

loop_
_geom_bond_atom_site_label_1
_geom_bond_atom_site_label_2
_geom_bond_distance
C1 N1 1.455(2)
C1 N2 1.470(2)
C1 H1A 0.9700
C1 H1B 0.9700
C2 N1 1.494(2)
C2 C3 1.520(2)
C2 H2A 0.9700
C2 H2B 0.9700
C3 N2 1.470(2)
C3 H3A 0.9700
C3 H3B 0.9700
C4 N1 1.4873(19)
C4 C5 1.506(2)
C4 H4A 0.9700
C4 H4B 0.9700
C5 C6 1.391(2)
C5 C10 1.408(2)
C6 C7 1.383(2)
C6 H6 0.9300
C7 C8 1.385(2)
C7 Cl1 1.7500(16)
C8 C9 1.383(2)
C8 H8 0.9300
C9 C10 1.388(2)
C9 H9 0.9300
C10 O1 1.3625(19)
C11 N2 1.468(2)
C11 C12 1.505(2)
C11 H11A 0.9700
C11 H11B 0.9700
C12 C13 1.390(2)
C12 C17 1.404(2)
C13 C14 1.380(2)
C13 H13 0.9300
C14 C15 1.381(2)
C14 Cl2 1.7466(18)
C15 C16 1.383(3)
C15 H15 0.9300
C16 C17 1.390(2)
C16 H16 0.9300
C17 O2 1.366(2)
O1 H1O1 0.9725
O2 H1O2 0.9623

loop_
_geom_hbond_atom_site_label_D
_geom_hbond_atom_site_label_H
_geom_hbond_atom_site_label_A
_geom_hbond_site_symmetry_A
_geom_hbond_distance_DH
_geom_hbond_distance_HA
_geom_hbond_distance_DA
_geom_hbond_angle_DHA
_geom_hbond_publ_flag
O1 H1O1 N1 . 0.97 1.77 2.6524(17) 149 y
O2 H1O2 N2 . 0.96 1.77 2.6515(17) 150 y
C4 H4B O2 3_656 0.97 2.52 3.466(2) 163 y
C9 H9 O2 2_555 0.93 2.47 3.395(2) 172 y
C11 H11B O1 4_666 0.97 2.58 3.482(2) 154 y

loop_
_cod_related_entry_id
_cod_related_entry_database
_cod_related_entry_code
1 ChemSpider 337982
